data_7130587
loop_
_publ_author_name
'Andrews, Ryan'
'De Backere, John'
'Stephan, Douglas W.'

_publ_section_title
;
 Synthesis and reactivity of donor stabilized thionylium (SO2+) dications
;
_journal_name_full 'Chemical Communications'
_journal_paper_doi 10.1039/D2CC04129D
_journal_year 2022
_chemical_formula_moiety '2(C F3 O3 S), C15 H11 N3 O S'
_chemical_formula_sum 'C17 H11 F6 N3 O7 S3'
_chemical_formula_weight 579.481
_space_group_crystal_system monoclinic
_space_group_IT_number 15
_space_group_name_Hall '-C 2yc'
_space_group_name_H-M_alt 'C 1 2/c 1'
_symmetry_Int_Tables_number 15
_audit_creation_date 2022-07-14
_audit_creation_method
;
Olex2 1.5
(compiled 2022.04.07 svn.rca3783a0 for OlexSys, GUI svn.r6498)
;
_audit_update_record
;
2022-07-14 deposited with the CCDC.	2022-08-19 downloaded from the CCDC.
;
_cell_angle_alpha 90
_cell_angle_beta 128.183(2)
_cell_angle_gamma 90
_cell_formula_units_Z 8
_cell_length_a 29.7305(11)
_cell_length_b 8.0563(3)
_cell_length_c 22.7955(9)
_cell_measurement_reflns_used 9937
_cell_measurement_temperature 296.15
_cell_measurement_theta_max 38.58
_cell_measurement_theta_min 2.67
_cell_volume 4291.7(3)
_computing_cell_refinement 'SAINT V8.38A (Bruker, 2018)'
_computing_data_reduction 'SAINT V8.38A (Bruker, 2018)'
_computing_molecular_graphics 'Olex2 1.5 (Dolomanov et al., 2009)'
_computing_publication_material 'Olex2 1.5 (Dolomanov et al., 2009)'
_computing_structure_refinement 'olex2.refine 1.5 (Bourhis et al., 2015)'
_computing_structure_solution 'SHELXT 2014/5 (Sheldrick, 2014)'
_diffrn_ambient_temperature 296.15
_diffrn_measured_fraction_theta_full 0.9977
_diffrn_measured_fraction_theta_max 0.9979
_diffrn_measurement_device_type 'Bruker APEX-II CCD'
_diffrn_measurement_method '\f and \w scans'
_diffrn_radiation_type 'Mo K\a'
_diffrn_radiation_wavelength 0.71073
_diffrn_reflns_av_R_equivalents 0.0322
_diffrn_reflns_av_unetI/netI 0.0241
_diffrn_reflns_Laue_measured_fraction_full 0.9977
_diffrn_reflns_Laue_measured_fraction_max 0.9979
_diffrn_reflns_limit_h_max 55
_diffrn_reflns_limit_h_min -53
_diffrn_reflns_limit_k_max 14
_diffrn_reflns_limit_k_min -14
_diffrn_reflns_limit_l_max 42
_diffrn_reflns_limit_l_min -42
_diffrn_reflns_number 89990
_diffrn_reflns_point_group_measured_fraction_full 0.9977
_diffrn_reflns_point_group_measured_fraction_max 0.9979
_diffrn_reflns_theta_full 25.2417
_diffrn_reflns_theta_max 41.40
_diffrn_reflns_theta_min 3.11
_exptl_absorpt_coefficient_mu 0.446
_exptl_absorpt_correction_T_max 0.7481
_exptl_absorpt_correction_T_min 0.7046
_exptl_absorpt_correction_type multi-scan
_exptl_absorpt_process_details
;
SADABS-2016/2 (Bruker,2016/2) was used for absorption correction.
wR2(int) was 0.0446 before and 0.0419 after correction.
The Ratio of minimum to maximum transmission is 0.9419.
The \l/2 correction factor is Not present.
;
_exptl_crystal_density_diffrn 1.794
_exptl_crystal_description SHARD
_exptl_crystal_F_000 2341.129
_refine_diff_density_max 0.8848
_refine_diff_density_min -0.8190
_refine_diff_density_rms 0.1021
_refine_ls_d_res_high 0.5374
_refine_ls_d_res_low 6.5504
_refine_ls_goodness_of_fit_ref 1.0089
_refine_ls_hydrogen_treatment mixed
_refine_ls_matrix_type full
_refine_ls_number_constraints 2
_refine_ls_number_parameters 428
_refine_ls_number_reflns 14445
_refine_ls_number_restraints 0
_refine_ls_restrained_S_all 1.0089
_refine_ls_R_factor_all 0.0565
_refine_ls_R_factor_gt 0.0383
_refine_ls_shift/su_max 0.0006
_refine_ls_shift/su_mean 0.0000
_refine_ls_structure_factor_coef Fsqd
_refine_ls_weighting_details 'w=1/[\s^2^(Fo^2^)+(0.0633P)^2^+2.0032P] where P=(Fo^2^+2Fc^2^)/3'
_refine_ls_weighting_scheme calc
_refine_ls_wR_factor_gt 0.1037
_refine_ls_wR_factor_ref 0.1165
_reflns_Friedel_coverage 0.0
_reflns_limit_h_max 43
_reflns_limit_h_min -55
_reflns_limit_k_max 14
_reflns_limit_k_min 0
_reflns_limit_l_max 42
_reflns_limit_l_min 0
_reflns_number_gt 11023
_reflns_number_total 14445
_reflns_threshold_expression I>=2u(I)
_cod_data_source_file d2cc04129d2.cif
_cod_data_source_block JRD016_0m_a
_cod_database_code 7130587
_olex2_refinement_description
;
1. Fixed Uiso
 At 1.2 times of:
  All C(H) groups
2. Others
 Fixed Sof: F009(0.75) O00D(0.5) F00I(0.75) C010(0.75) F0AA(0.75) O1(0.5)
 F1(0.25) F2(0.25) C3(0.25) O5(0.5) O7(0.5) F10(0.25) O2(0.5) O3(0.5)
3.a Aromatic/amide H refined with riding coordinates:
 C00S(H00S)
;
_olex2_submission_special_instructions 'No special instructions were received'

loop_
_space_group_symop_id
_space_group_symop_operation_xyz
1 x,y,z
2 -x,y,-z+1/2
3 -x,-y,-z
4 x,-y,z-1/2
5 x+1/2,y+1/2,z
6 -x+1/2,y+1/2,-z+1/2
7 -x+1/2,-y+1/2,-z
8 x+1/2,-y+1/2,z-1/2

loop_
_atom_site_label
_atom_site_type_symbol
_atom_site_fract_x
_atom_site_fract_y
_atom_site_fract_z
_atom_site_U_iso_or_equiv
_atom_site_adp_type
_atom_site_occupancy
_atom_site_refinement_flags_posn
_atom_site_disorder_group
S001 S 0.479386(9) 0.43049(2) 0.646360(11) 0.01571(4) Uani 1.000000 . .
S002 S 0.632874(8) 0.52012(2) 0.842802(11) 0.01440(4) Uani 1.000000 . .
S003 S 0.313799(11) -0.00810(3) 0.390806(14) 0.02597(5) Uani 1.000000 . .
O004 O 0.67962(3) 0.59624(8) 0.91163(4) 0.02138(12) Uani 1.000000 . .
F005 F 0.50063(4) 0.57608(11) 0.56356(5) 0.0430(2) Uani 1.000000 . .
O006 O 0.44494(3) 0.28985(10) 0.63494(5) 0.02844(15) Uani 1.000000 . .
F007 F 0.49808(5) 0.30870(12) 0.55690(6) 0.0521(3) Uani 1.000000 . .
O008 O 0.54011(3) 0.40527(10) 0.70280(4) 0.02638(14) Uani 1.000000 . .
F009 F 0.40356(19) -0.1950(6) 0.4472(2) 0.0462(7) Uani 0.750000 . 1
O00A O 0.45877(4) 0.58984(10) 0.64886(6) 0.03344(18) Uani 1.000000 . .
F00B F 0.42006(5) 0.44864(14) 0.50115(5) 0.0569(3) Uani 1.000000 . .
N00C N 0.65181(3) 0.49272(8) 0.77843(4) 0.01442(10) Uani 1.000000 . .
O00D O 0.3178(3) 0.0318(8) 0.3311(3) 0.0270(8) Uani 0.500000 . .
N00E N 0.60257(3) 0.73427(8) 0.78606(4) 0.01556(10) Uani 1.000000 . .
N00F N 0.67031(3) 0.28414(8) 0.87415(4) 0.01758(11) Uani 1.000000 . .
F00I F 0.42469(8) 0.0523(3) 0.48376(11) 0.0612(5) Uani 0.750000 . 1
C00J C 0.68688(3) 0.22892(10) 0.83497(5) 0.01846(13) Uani 1.000000 . .
C00K C 0.63578(3) 0.61166(10) 0.72716(5) 0.01606(12) Uani 1.000000 . .
C00L C 0.67559(3) 0.34869(10) 0.77931(5) 0.01722(13) Uani 1.000000 . .
C00M C 0.68665(4) 0.32477(12) 0.72909(6) 0.02269(15) Uani 1.000000 . .
C00N C 0.71201(4) 0.07375(11) 0.84814(7) 0.02490(18) Uani 1.000000 . .
C00O C 0.60681(3) 0.75179(10) 0.73122(5) 0.01647(12) Uani 1.000000 . .
C00P C 0.67803(4) 0.19344(11) 0.92899(5) 0.02137(15) Uani 1.000000 . .
C00Q C 0.64623(4) 0.59311(11) 0.67611(5) 0.02101(14) Uani 1.000000 . .
C00R C 0.58062(4) 0.85409(10) 0.80232(5) 0.01919(13) Uani 1.000000 . .
C00S C 0.72103(4) -0.02134(11) 0.90529(7) 0.0281(2) Uani 1.000000 . .
C00T C 0.56136(4) 1.00023(11) 0.76125(6) 0.02298(16) Uani 1.000000 . .
C00U C 0.67215(4) 0.44840(13) 0.67771(6) 0.02358(16) Uani 1.000000 . .
C00W C 0.70418(4) 0.03873(12) 0.94625(6) 0.02644(19) Uani 1.000000 . .
C00X C 0.58581(4) 0.89112(12) 0.68600(6) 0.02401(16) Uani 1.000000 . .
C00Y C 0.56284(5) 1.01676(12) 0.70190(7) 0.02671(18) Uani 1.000000 . .
C00Z C 0.47388(6) 0.44145(14) 0.56208(6) 0.0300(2) Uani 1.000000 . .
C010 C 0.38749(13) -0.0673(4) 0.46728(18) 0.0306(4) Uani 0.750000 . 1
H00N H 0.7215(7) 0.033(2) 0.8188(10) 0.032(4) Uiso 1.000000 . .
H00R H 0.5792(6) 0.8332(19) 0.8408(8) 0.022(3) Uiso 1.000000 . .
H00W H 0.7109(7) -0.021(2) 0.9845(10) 0.031(4) Uiso 1.000000 . .
H00U H 0.6803(8) 0.432(2) 0.6462(11) 0.040(5) Uiso 1.000000 . .
H00Q H 0.6349(7) 0.674(2) 0.6395(9) 0.029(4) Uiso 1.000000 . .
H00M H 0.7040(7) 0.227(2) 0.7322(9) 0.034(4) Uiso 1.000000 . .
H00P H 0.6663(6) 0.242(2) 0.9547(8) 0.024(4) Uiso 1.000000 . .
H00T H 0.5481(8) 1.086(2) 0.7770(10) 0.037(4) Uiso 1.000000 . .
H00X H 0.5872(7) 0.905(2) 0.6476(10) 0.035(4) Uiso 1.000000 . .
H00Y H 0.5482(8) 1.114(2) 0.6724(10) 0.039(5) Uiso 1.000000 . .
F0AA F 0.39360(10) -0.0989(4) 0.52836(11) 0.0742(7) Uani 0.750000 . 1
O1 O 0.2790(4) -0.1657(8) 0.3698(5) 0.0366(9) Uani 0.500000 . .
F1 F 0.4170(3) 0.0201(8) 0.5124(4) 0.078(2) Uani 0.250000 . 2
F2 F 0.3714(3) -0.1835(10) 0.5160(3) 0.077(2) Uani 0.250000 . 2
C3 C 0.3788(4) -0.1040(11) 0.4749(6) 0.0409(19) Uani 0.250000 . 2
O5 O 0.2791(3) -0.1362(9) 0.3754(5) 0.0443(13) Uani 0.500000 . .
O7 O 0.3222(3) 0.0378(9) 0.3389(4) 0.0417(13) Uani 0.500000 . .
F10 F 0.3993(6) -0.2165(16) 0.4599(8) 0.045(2) Uani 0.250000 . 2
O2 O 0.2983(3) 0.1098(7) 0.4219(4) 0.0403(10) Uani 0.500000 . .
O3 O 0.3080(3) 0.1500(7) 0.4186(4) 0.0466(12) Uani 0.500000 . .
H00S H 0.73830(4) -0.12499(11) 0.91620(7) 0.0337(2) Uiso 1.000000 R .

loop_
_atom_site_aniso_label
_atom_site_aniso_U_11
_atom_site_aniso_U_22
_atom_site_aniso_U_33
_atom_site_aniso_U_12
_atom_site_aniso_U_13
_atom_site_aniso_U_23
S001 0.01626(8) 0.01695(7) 0.01577(8) 0.00102(6) 0.01083(7) 0.00115(6)
S002 0.01453(7) 0.01418(7) 0.01470(8) 0.00049(5) 0.00915(6) 0.00063(5)
S003 0.02508(11) 0.02994(11) 0.02104(10) 0.01115(8) 0.01334(9) 0.00108(8)
O004 0.0218(3) 0.0194(2) 0.0153(2) 0.0003(2) 0.0077(2) -0.00193(19)
F005 0.0665(6) 0.0376(4) 0.0455(5) -0.0028(4) 0.0448(5) 0.0085(3)
O006 0.0252(3) 0.0298(3) 0.0310(4) -0.0093(3) 0.0177(3) -0.0014(3)
F007 0.0970(8) 0.0390(4) 0.0535(5) 0.0114(5) 0.0631(6) 0.0011(4)
O008 0.0171(3) 0.0294(3) 0.0228(3) -0.0009(2) 0.0074(2) 0.0010(3)
F009 0.0306(7) 0.0434(14) 0.0485(16) 0.0183(8) 0.0165(9) -0.0020(10)
O00A 0.0466(5) 0.0241(3) 0.0481(5) 0.0124(3) 0.0386(4) 0.0065(3)
F00B 0.0592(6) 0.0606(6) 0.0170(3) -0.0034(5) 0.0066(4) 0.0067(3)
N00C 0.0139(2) 0.0133(2) 0.0174(3) 0.00064(18) 0.0103(2) -0.00024(19)
O00D 0.0344(14) 0.0242(13) 0.0190(8) 0.0037(10) 0.0148(8) 0.0006(8)
N00E 0.0167(2) 0.0130(2) 0.0190(3) 0.00106(19) 0.0121(2) 0.00069(19)
N00F 0.0154(2) 0.0141(2) 0.0209(3) 0.00191(19) 0.0100(2) 0.0023(2)
F00I 0.0363(7) 0.0587(9) 0.0526(11) -0.0158(6) 0.0095(7) -0.0111(8)
C00J 0.0150(3) 0.0132(3) 0.0258(4) 0.0008(2) 0.0119(3) -0.0000(2)
C00K 0.0169(3) 0.0150(3) 0.0176(3) -0.0002(2) 0.0114(3) 0.0000(2)
C00L 0.0153(3) 0.0138(3) 0.0230(3) 0.0000(2) 0.0120(3) -0.0020(2)
C00M 0.0241(4) 0.0203(3) 0.0289(4) 0.0004(3) 0.0190(3) -0.0050(3)
C00N 0.0202(3) 0.0145(3) 0.0399(5) 0.0031(2) 0.0186(4) 0.0014(3)
C00O 0.0178(3) 0.0143(3) 0.0187(3) 0.0015(2) 0.0120(3) 0.0021(2)
C00P 0.0174(3) 0.0199(3) 0.0213(4) 0.0013(2) 0.0091(3) 0.0052(3)
C00Q 0.0266(4) 0.0203(3) 0.0222(4) -0.0019(3) 0.0182(3) -0.0016(3)
C00R 0.0195(3) 0.0160(3) 0.0263(4) 0.0004(2) 0.0162(3) -0.0017(3)
C00S 0.0195(3) 0.0153(3) 0.0417(6) 0.0038(3) 0.0150(4) 0.0065(3)
C00T 0.0204(3) 0.0150(3) 0.0358(5) 0.0025(2) 0.0185(4) 0.0007(3)
C00U 0.0271(4) 0.0253(4) 0.0264(4) -0.0026(3) 0.0205(4) -0.0060(3)
C00W 0.0186(3) 0.0196(3) 0.0305(5) 0.0022(3) 0.0099(3) 0.0090(3)
C00X 0.0293(4) 0.0196(3) 0.0267(4) 0.0064(3) 0.0191(4) 0.0088(3)
C00Y 0.0277(4) 0.0178(3) 0.0360(5) 0.0071(3) 0.0204(4) 0.0087(3)
C00Z 0.0434(6) 0.0280(4) 0.0217(4) 0.0015(4) 0.0217(4) 0.0033(3)
C010 0.0273(9) 0.0316(11) 0.0257(8) 0.0081(7) 0.0128(6) 0.0020(7)
F0AA 0.0590(12) 0.123(2) 0.0304(8) 0.0343(12) 0.0224(8) 0.0338(11)
O1 0.0419(16) 0.0270(14) 0.060(2) -0.0018(11) 0.0412(16) -0.0019(13)
F1 0.041(3) 0.057(3) 0.066(4) 0.005(2) -0.003(3) -0.033(3)
F2 0.082(5) 0.101(5) 0.035(3) 0.055(4) 0.030(3) 0.039(3)
C3 0.031(4) 0.036(4) 0.035(4) 0.016(3) 0.010(2) -0.001(3)
O5 0.0270(13) 0.047(3) 0.059(3) 0.0045(17) 0.0266(18) 0.021(2)
O7 0.050(3) 0.0320(19) 0.061(3) -0.0006(16) 0.043(3) 0.010(2)
F10 0.046(4) 0.032(3) 0.043(4) 0.021(2) 0.020(2) 0.002(2)
O2 0.044(2) 0.040(2) 0.0293(12) 0.0215(15) 0.0187(12) -0.0033(15)
O3 0.049(3) 0.050(3) 0.0298(12) 0.028(2) 0.0185(14) -0.0029(19)

loop_
_atom_type_symbol
_atom_type_scat_dispersion_real
_atom_type_scat_dispersion_imag
_atom_type_scat_Cromer_Mann_a1
_atom_type_scat_Cromer_Mann_a2
_atom_type_scat_Cromer_Mann_a3
_atom_type_scat_Cromer_Mann_a4
_atom_type_scat_Cromer_Mann_b1
_atom_type_scat_Cromer_Mann_b2
_atom_type_scat_Cromer_Mann_b3
_atom_type_scat_Cromer_Mann_b4
_atom_type_scat_Cromer_Mann_c
_atom_type_scat_source
_atom_type_scat_dispersion_source
C 0.00347 0.00161 2.31000 1.02000 1.58860 0.86500 20.84390 10.20750 0.56870 51.65120 0.21560 'International Tables Volume C Table 6.1.1.4 (pp. 500-502)' 'Henke, Gullikson and Davis, At. Data and Nucl. Data Tables, 1993, 54, 2'
F 0.01794 0.01033 3.53920 2.64120 1.51700 1.02430 10.28250 4.29440 0.26150 26.14760 0.27760 'International Tables Volume C Table 6.1.1.4 (pp. 500-502)' 'Henke, Gullikson and Davis, At. Data and Nucl. Data Tables, 1993, 54, 2'
H 0.00000 0.00000 0.49300 0.32291 0.14019 0.04081 10.51090 26.12570 3.14236 57.79970 0.00304 'International Tables Volume C Table 6.1.1.4 (pp. 500-502)' 'Henke, Gullikson and Davis, At. Data and Nucl. Data Tables, 1993, 54, 2'
N 0.00653 0.00323 12.21260 3.13220 2.01250 1.16630 0.00570 9.89330 28.99750 0.58260 -11.52900 'International Tables Volume C Table 6.1.1.4 (pp. 500-502)' 'Henke, Gullikson and Davis, At. Data and Nucl. Data Tables, 1993, 54, 2'
O 0.01158 0.00611 3.04850 2.28680 1.54630 0.86700 13.27710 5.70110 0.32390 32.90890 0.25080 'International Tables Volume C Table 6.1.1.4 (pp. 500-502)' 'Henke, Gullikson and Davis, At. Data and Nucl. Data Tables, 1993, 54, 2'
S 0.12424 0.12443 6.90530 5.20340 1.43790 1.58630 1.46790 22.21510 0.25360 56.17200 0.86690 'International Tables Volume C Table 6.1.1.4 (pp. 500-502)' 'Henke, Gullikson and Davis, At. Data and Nucl. Data Tables, 1993, 54, 2'

loop_
_geom_angle_atom_site_label_1
_geom_angle_atom_site_label_2
_geom_angle_atom_site_label_3
_geom_angle
_geom_angle_site_symmetry_1
_geom_angle_site_symmetry_3
_geom_angle_publ_flag
O008 S001 O006 114.11(5) . . ?
O00A S001 O006 115.89(5) . . ?
O00A S001 O008 114.77(6) . . ?
C00Z S001 O006 104.88(5) . . ?
C00Z S001 O008 101.18(5) . . ?
C00Z S001 O00A 103.60(5) . . ?
N00C S002 O004 110.31(4) . . ?
N00E S002 O004 94.74(3) . . ?
N00E S002 N00C 80.19(3) . . ?
N00F S002 O004 93.64(3) . . ?
N00F S002 N00C 78.89(3) . . ?
N00F S002 N00E 159.04(3) . . ?
C010 S003 O00D 101.8(3) . . ?
O1 S003 O00D 108.7(4) . . ?
O1 S003 C010 105.3(3) . . ?
C3 S003 O00D 114.7(4) . . ?
C3 S003 C010 15.2(3) . . ?
C3 S003 O1 92.8(4) . . ?
O5 S003 O00D 114.4(4) . . ?
O5 S003 C010 108.8(3) . . ?
O5 S003 O1 8.2(5) . . ?
O5 S003 C3 95.3(4) . . ?
O7 S003 O00D 5.2(5) . . ?
O7 S003 C010 98.0(3) . . ?
O7 S003 O1 113.4(4) . . ?
O7 S003 C3 111.5(4) . . ?
O7 S003 O5 119.4(5) . . ?
O2 S003 O00D 123.5(3) . . ?
O2 S003 C010 105.4(3) . . ?
O2 S003 O1 110.4(3) . . ?
O2 S003 C3 102.5(4) . . ?
O2 S003 O5 102.2(4) . . ?
O2 S003 O7 121.8(4) . . ?
O3 S003 O00D 107.8(3) . . ?
O3 S003 C010 101.8(3) . . ?
O3 S003 O1 128.2(4) . . ?
O3 S003 C3 103.9(4) . . ?
O3 S003 O5 120.0(4) . . ?
O3 S003 O7 105.2(4) . . ?
O3 S003 O2 18.5(3) . . ?
C00K N00C S002 118.43(5) . . ?
C00L N00C S002 119.66(6) . . ?
C00L N00C C00K 121.56(7) . . ?
O7 O00D S003 59(5) . . ?
C00O N00E S002 115.40(5) . . ?
C00R N00E S002 122.89(6) . . ?
C00R N00E C00O 121.70(7) . . ?
C00J N00F S002 114.37(6) . . ?
C00P N00F S002 124.21(6) . . ?
C00P N00F C00J 121.42(7) . . ?
C00L C00J N00F 112.33(7) . . ?
C00N C00J N00F 121.75(9) . . ?
C00N C00J C00L 125.91(9) . . ?
C00O C00K N00C 113.65(7) . . ?
C00Q C00K N00C 120.53(7) . . ?
C00Q C00K C00O 125.81(8) . . ?
C00J C00L N00C 114.68(7) . . ?
C00M C00L N00C 119.72(8) . . ?
C00M C00L C00J 125.60(8) . . ?
C00U C00M C00L 119.27(8) . . ?
H00M C00M C00L 117.6(10) . . ?
H00M C00M C00U 123.1(10) . . ?
C00S C00N C00J 117.74(10) . . ?
H00N C00N C00J 121.5(11) . . ?
H00N C00N C00S 120.7(11) . . ?
C00K C00O N00E 112.21(7) . . ?
C00X C00O N00E 121.41(8) . . ?
C00X C00O C00K 126.38(8) . . ?
C00W C00P N00F 119.74(10) . . ?
H00P C00P N00F 116.1(10) . . ?
H00P C00P C00W 124.1(10) . . ?
C00U C00Q C00K 118.59(9) . . ?
H00Q C00Q C00K 121.6(10) . . ?
H00Q C00Q C00U 119.7(10) . . ?
C00T C00R N00E 119.53(9) . . ?
H00R C00R N00E 116.7(9) . . ?
H00R C00R C00T 123.8(9) . . ?
C00W C00S C00N 119.83(8) . . ?
H00S C00S C00N 120.08(6) . . ?
H00S C00S C00W 120.08(6) . . ?
C00Y C00T C00R 119.38(8) . . ?
H00T C00T C00R 116.5(11) . . ?
H00T C00T C00Y 124.1(11) . . ?
C00Q C00U C00M 120.25(9) . . ?
H00U C00U C00M 118.1(12) . . ?
H00U C00U C00Q 121.7(12) . . ?
C00S C00W C00P 119.48(10) . . ?
H00W C00W C00P 119.9(11) . . ?
H00W C00W C00S 120.6(11) . . ?
C00Y C00X C00O 117.70(9) . . ?
H00X C00X C00O 123.2(11) . . ?
H00X C00X C00Y 119.1(11) . . ?
C00X C00Y C00T 120.13(8) . . ?
H00Y C00Y C00T 119.6(11) . . ?
H00Y C00Y C00X 120.3(11) . . ?
F005 C00Z S001 110.40(8) . . ?
F007 C00Z S001 110.59(8) . . ?
F007 C00Z F005 107.95(11) . . ?
F00B C00Z S001 111.76(10) . . ?
F00B C00Z F005 107.87(10) . . ?
F00B C00Z F007 108.12(11) . . ?
F009 C010 S003 110.3(3) . . ?
F00I C010 S003 112.1(2) . . ?
F00I C010 F009 104.1(3) . . ?
F0AA C010 S003 111.1(2) . . ?
F0AA C010 F009 111.8(3) . . ?
F0AA C010 F00I 107.1(3) . . ?
O5 O1 S003 45(3) . . ?
F1 C3 S003 106.1(6) . . ?
F2 C3 S003 115.5(7) . . ?
F2 C3 F1 111.7(10) . . ?
F10 C3 S003 113.1(9) . . ?
F10 C3 F1 110.4(10) . . ?
F10 C3 F2 100.0(8) . . ?
O1 O5 S003 126(4) . . ?
O00D O7 S003 116(6) . . ?
O3 O2 S003 87.8(16) . . ?
O2 O3 S003 73.7(15) . . ?

loop_
_geom_bond_atom_site_label_1
_geom_bond_atom_site_label_2
_geom_bond_distance
_geom_bond_site_symmetry_2
_geom_bond_publ_flag
S001 O006 1.4391(8) . ?
S001 O008 1.4436(7) . ?
S001 O00A 1.4388(8) . ?
S001 C00Z 1.8266(11) . ?
S002 O004 1.4400(7) . ?
S002 N00C 1.8817(7) . ?
S002 N00E 2.0052(7) . ?
S002 N00F 2.0929(7) . ?
S003 O00D 1.473(7) . ?
S003 C010 1.829(3) . ?
S003 O1 1.517(8) . ?
S003 C3 1.851(9) . ?
S003 O5 1.343(8) . ?
S003 O7 1.402(7) . ?
S003 O2 1.421(7) . ?
S003 O3 1.479(7) . ?
F005 C00Z 1.3331(14) . ?
F007 C00Z 1.3345(15) . ?
F009 C010 1.330(6) . ?
F00B C00Z 1.3209(16) . ?
N00C C00K 1.3501(10) . ?
N00C C00L 1.3524(10) . ?
O00D O7 0.149(11) . ?
N00E C00O 1.3391(11) . ?
N00E C00R 1.3395(10) . ?
N00F C00J 1.3349(12) . ?
N00F C00P 1.3397(12) . ?
F00I C010 1.334(3) . ?
C00J C00L 1.4584(12) . ?
C00J C00N 1.3906(11) . ?
C00K C00O 1.4572(11) . ?
C00K C00Q 1.3857(12) . ?
C00L C00M 1.3860(13) . ?
C00M C00U 1.3875(15) . ?
C00M H00M 0.920(17) . ?
C00N C00S 1.3870(16) . ?
C00N H00N 0.931(18) . ?
C00O C00X 1.3845(12) . ?
C00P C00W 1.3908(13) . ?
C00P H00P 0.935(15) . ?
C00Q C00U 1.3855(13) . ?
C00Q H00Q 0.943(16) . ?
C00R C00T 1.3884(13) . ?
C00R H00R 0.920(15) . ?
C00S C00W 1.3912(18) . ?
C00S H00S 0.9300 . ?
C00T C00Y 1.3869(16) . ?
C00T H00T 0.966(18) . ?
C00U H00U 0.897(19) . ?
C00W H00W 0.901(18) . ?
C00X C00Y 1.3887(14) . ?
C00X H00X 0.909(18) . ?
C00Y H00Y 0.948(18) . ?
C010 F0AA 1.313(4) . ?
O1 O5 0.268(11) . ?
F1 C3 1.348(12) . ?
F2 C3 1.262(12) . ?
C3 F10 1.252(16) . ?
O2 O3 0.470(8) . ?

loop_
_geom_torsion_atom_site_label_1
_geom_torsion_atom_site_label_2
_geom_torsion_atom_site_label_3
_geom_torsion_atom_site_label_4
_geom_torsion
_geom_torsion_site_symmetry_1
_geom_torsion_site_symmetry_2
_geom_torsion_site_symmetry_3
_geom_torsion_site_symmetry_4
_geom_torsion_publ_flag
S002 N00C C00K C00O 2.11(6) . . . . ?
S002 N00C C00K C00Q -176.77(6) . . . . ?
S002 N00C C00L C00J -2.96(6) . . . . ?
S002 N00C C00L C00M 176.44(6) . . . . ?
S002 N00E C00O C00K -2.93(6) . . . . ?
S002 N00E C00O C00X 177.78(7) . . . . ?
S002 N00E C00R C00T 178.91(7) . . . . ?
S002 N00F C00J C00L 0.81(6) . . . . ?
S002 N00F C00J C00N -179.33(6) . . . . ?
S002 N00F C00P C00W -179.04(7) . . . . ?
N00C C00K C00O N00E 0.67(8) . . . . ?
N00C C00K C00O C00X 179.91(8) . . . . ?
N00C C00K C00Q C00U 1.57(10) . . . . ?
N00C C00L C00J N00F 1.19(8) . . . . ?
N00C C00L C00J C00N -178.65(7) . . . . ?
N00C C00L C00M C00U -1.12(10) . . . . ?
N00E C00O C00K C00Q 179.48(7) . . . . ?
N00E C00O C00X C00Y 3.38(10) . . . . ?
N00E C00R C00T C00Y 2.84(11) . . . . ?
N00F C00J C00L C00M -178.17(7) . . . . ?
N00F C00J C00N C00S -1.87(10) . . . . ?
N00F C00P C00W C00S -1.22(11) . . . . ?
C00J C00L C00M C00U 178.21(9) . . . . ?
C00J C00N C00S C00W 1.04(11) . . . . ?
C00K C00O C00X C00Y -175.79(10) . . . . ?
C00K C00Q C00U C00M 0.61(11) . . . . ?
C00L C00M C00U C00Q -0.83(11) . . . . ?
C00N C00S C00W C00P 0.45(12) . . . . ?
C00O C00X C00Y C00T -0.13(12) . . . . ?
C00R C00T C00Y C00X -2.91(11) . . . . ?
